data_1008271
loop_
_publ_author_name
'Fruchart, D'
'Soubeyroux, J L'
'Hempelmann, R'

_publ_section_title
;
Neutron diffraction in Ti~1.2~ Mn~1.8~ deuteride. Structural and
magnetic aspects
;
_journal_coden_ASTM JCOMAH
_journal_name_full 'Journal of the Less-Common Metals'
_journal_page_first 307
_journal_page_last 319
_journal_paper_doi 10.1016/0022-5088(84)90229-7
_journal_volume 99
_journal_year 1984
_chemical_formula_structural 'Ti1.2 Mn1.8 D3.13'
_chemical_formula_sum 'D3.13 Mn1.8 Ti1.2'
_chemical_name_systematic 'Titanium manganese deuteride (1.2/1.8/3.1)'
_space_group_IT_number 194
_symmetry_cell_setting hexagonal
_symmetry_Int_Tables_number 194
_symmetry_space_group_name_Hall '-P 6c 2c'
_symmetry_space_group_name_H-M 'P 63/m m c'
_cell_angle_alpha 90
_cell_angle_beta 90
_cell_angle_gamma 120
_cell_formula_units_Z 4
_cell_length_a 5.271
_cell_length_b 5.271
_cell_length_c 8.579
_cell_volume 206.4
_refine_ls_R_factor_all 0.023
_cod_database_code 1008271

loop_
_symmetry_equiv_pos_as_xyz
x,y,z
-y,x-y,z
y-x,-x,z
-y,-x,z
y-x,y,z
x,x-y,z
-x,-y,-z
y,y-x,-z
x-y,x,-z
y,x,-z
x-y,-y,-z
-x,y-x,-z
-x,-y,1/2+z
y,y-x,1/2+z
x-y,x,1/2+z
y,x,1/2+z
x-y,-y,1/2+z
-x,y-x,1/2+z
x,y,1/2-z
-y,x-y,1/2-z
y-x,-x,1/2-z
-y,-x,1/2-z
y-x,y,1/2-z
x,x-y,1/2-z

loop_
_atom_site_label
_atom_site_type_symbol
_atom_site_symmetry_multiplicity
_atom_site_Wyckoff_symbol
_atom_site_fract_x
_atom_site_fract_y
_atom_site_fract_z
_atom_site_occupancy
_atom_site_attached_hydrogens
_atom_site_calc_flag
Ti1 Ti0 4 f 0.3333 0.6667 0.442(2) 1. 0 d
Ti2 Ti0 2 a 0. 0. 0. 0.4 0 d
Mn1 Mn0 2 a 0. 0. 0. 0.6 0 d
Mn2 Mn0 6 h 0.826(1) 0.652(1) 0.25 1. 0 d
D1 D0 24 l 0.0397(4) 0.343(1) 0.552(1) 0.223(4) 0 d
D2 D0 12 k 0.462(1) 0.924(1) 0.625(1) 0.386(8) 0 d
D3 D0 6 h 0.451(1) 0.902(1) 0.25 0.220(5) 0 d
D4 D0 6 h 0.214(1) 0.428(1) 0.25 0.204(4) 0 d

loop_
_atom_type_symbol
_atom_type_oxidation_number
Ti0 0.000
Mn0 0.000
D0 0.000
